data_7709696
loop_
_publ_author_name
'Hylland, Knut T.'
'Schmidtke, Inga L.'
'Wragg, David S.'
'Nova, Ainara'
'Tilset, Mats'

_publ_section_title
;
 Synthesis of substituted (N,C) and (N,C,C) Au(iii) complexes: the
 influence of sterics and electronics on cyclometalation reactions
;
_journal_name_full 'Dalton Transactions'
_journal_paper_doi 10.1039/D2DT00371F
_journal_year 2022
_chemical_formula_moiety 'C15 H7 Au F6 N2 O6'
_chemical_formula_sum 'C15 H7 Au F6 N2 O6'
_chemical_formula_weight 622.19
_space_group_crystal_system triclinic
_space_group_IT_number 2
_space_group_name_Hall '-P 1'
_space_group_name_H-M_alt 'P -1'
_atom_sites_solution_hydrogens geom
_atom_sites_solution_primary dual
_audit_creation_date 2021-05-31
_audit_creation_method
;
Olex2 1.3
(compiled 2020.11.12 svn.r5f609507 for OlexSys, GUI svn.r6272)
;
_audit_update_record
;
2021-05-31 deposited with the CCDC.	2022-03-04 downloaded from the CCDC.
;
_cell_angle_alpha 89.6840(10)
_cell_angle_beta 77.0950(10)
_cell_angle_gamma 81.1020(10)
_cell_formula_units_Z 2
_cell_length_a 7.3280(5)
_cell_length_b 10.7406(7)
_cell_length_c 11.6341(7)
_cell_measurement_reflns_used 9863
_cell_measurement_temperature 100.0
_cell_measurement_theta_max 30.54
_cell_measurement_theta_min 2.59
_cell_volume 881.42(10)
_computing_cell_refinement 'SAINT V8.40A (Bruker, 2019)'
_computing_data_reduction 'SAINT V8.40A (Bruker, 2019)'
_computing_molecular_graphics 'Olex2 1.3 (Dolomanov et al., 2009)'
_computing_publication_material 'Olex2 1.3 (Dolomanov et al., 2009)'
_computing_structure_refinement 'SHELXL 2018/3 (Sheldrick, 2015)'
_computing_structure_solution 'SHELXT 2014/5 (Sheldrick, 2014)'
_diffrn_ambient_temperature 100.0
_diffrn_detector 'Bruker Photon 100 area detector'
_diffrn_detector_area_resol_mean 10.42
_diffrn_detector_type 'CMOS area detector'
_diffrn_measured_fraction_theta_full 0.997
_diffrn_measured_fraction_theta_max 0.998
_diffrn_measurement_device 'three-circle diffractometer'
_diffrn_measurement_device_type 'Bruker D8 Venture'
_diffrn_measurement_method '\w and \f shutterless scans'
_diffrn_radiation_monochromator 'mirror optics'
_diffrn_radiation_probe x-ray
_diffrn_radiation_type MoK\a
_diffrn_radiation_wavelength 0.71073
_diffrn_reflns_av_R_equivalents 0.0336
_diffrn_reflns_av_unetI/netI 0.0189
_diffrn_reflns_Laue_measured_fraction_full 0.997
_diffrn_reflns_Laue_measured_fraction_max 0.998
_diffrn_reflns_limit_h_max 10
_diffrn_reflns_limit_h_min -10
_diffrn_reflns_limit_k_max 15
_diffrn_reflns_limit_k_min -15
_diffrn_reflns_limit_l_max 16
_diffrn_reflns_limit_l_min -16
_diffrn_reflns_number 38944
_diffrn_reflns_point_group_measured_fraction_full 0.997
_diffrn_reflns_point_group_measured_fraction_max 0.998
_diffrn_reflns_theta_full 25.242
_diffrn_reflns_theta_max 30.569
_diffrn_reflns_theta_min 2.590
_diffrn_source 'microfocus sealed X-ray tube'
_diffrn_source_current 1.0
_diffrn_source_power 0.05
_diffrn_source_type 'Incoatec I\ms'
_diffrn_source_voltage 50.0
_diffrn_standards_number 0
_exptl_absorpt_coefficient_mu 8.446
_exptl_absorpt_correction_T_max 0.7461
_exptl_absorpt_correction_T_min 0.3679
_exptl_absorpt_correction_type multi-scan
_exptl_absorpt_process_details
;
SADABS-2016/2 (Bruker,2016/2) was used for absorption correction.
wR2(int) was 0.1213 before and 0.0471 after correction.
The Ratio of minimum to maximum transmission is 0.4931.
The \l/2 correction factor is Not present.
;
_exptl_crystal_colour colourless
_exptl_crystal_colour_primary colourless
_exptl_crystal_density_diffrn 2.344
_exptl_crystal_description plate
_exptl_crystal_F_000 584
_exptl_crystal_size_max 0.43
_exptl_crystal_size_mid 0.37
_exptl_crystal_size_min 0.1
_refine_diff_density_max 1.256
_refine_diff_density_min -1.620
_refine_diff_density_rms 0.131
_refine_ls_extinction_method none
_refine_ls_goodness_of_fit_ref 1.173
_refine_ls_hydrogen_treatment constr
_refine_ls_matrix_type full
_refine_ls_number_parameters 271
_refine_ls_number_reflns 5421
_refine_ls_number_restraints 0
_refine_ls_restrained_S_all 1.173
_refine_ls_R_factor_all 0.0174
_refine_ls_R_factor_gt 0.0164
_refine_ls_shift/su_max 0.003
_refine_ls_shift/su_mean 0.000
_refine_ls_structure_factor_coef Fsqd
_refine_ls_weighting_details 'w=1/[\s^2^(Fo^2^)+(0.0168P)^2^+1.1182P] where P=(Fo^2^+2Fc^2^)/3'
_refine_ls_weighting_scheme calc
_refine_ls_wR_factor_gt 0.0403
_refine_ls_wR_factor_ref 0.0406
_reflns_Friedel_coverage 0.000
_reflns_number_gt 5278
_reflns_number_total 5421
_reflns_threshold_expression 'I > 2\s(I)'
_cod_data_source_file d2dt00371f2.cif
_cod_data_source_block mo_il_ma_98_0m_a
_cod_database_code 7709696
_shelx_shelxl_version_number 2018/3
_shelx_space_group_comment
;
The symmetry employed for this shelxl refinement is uniquely defined
by the following loop, which should always be used as a source of
symmetry information in preference to the above space-group names.
They are only intended as comments.
;
_shelx_estimated_absorpt_t_max 0.486
_shelx_estimated_absorpt_t_min 0.122
_olex2_refinement_description
;
1. Fixed Uiso
 At 1.2 times of:
  All C(H) groups
2.a Aromatic/amide H refined with riding coordinates:
 C4(H4), C5(H5), C2(H2), C8(H8), C11(H11), C9(H9), C10(H10)
;
_olex2_date_sample_data_collection 2021-05-21
_olex2_date_sample_submission 2021-05-20
_olex2_exptl_crystal_mounting_method
;
Frozen on a Mitegen cryoloop using Paretone oil.
;
_olex2_submission_special_instructions 'No special instructions were received'

loop_
_space_group_symop_operation_xyz
'x, y, z'
'-x, -y, -z'

loop_
_atom_site_label
_atom_site_type_symbol
_atom_site_fract_x
_atom_site_fract_y
_atom_site_fract_z
_atom_site_U_iso_or_equiv
_atom_site_adp_type
_atom_site_occupancy
_atom_site_site_symmetry_order
_atom_site_calc_flag
_atom_site_refinement_flags_posn
_atom_site_refinement_flags_adp
_atom_site_refinement_flags_occupancy
_atom_site_disorder_assembly
_atom_site_disorder_group
Au1 Au 0.46903(2) 0.69054(2) 0.53495(2) 0.00668(3) Uani 1 1 d . . . . .
O5 O 0.3333(2) 0.56630(15) 0.45763(15) 0.0114(3) Uani 1 1 d . . . . .
F3 F 0.1034(2) 0.41935(14) 0.39136(16) 0.0243(3) Uani 1 1 d . . . . .
O3 O 0.3535(2) 0.63076(15) 0.69479(14) 0.0117(3) Uani 1 1 d . . . . .
O6 O 0.1277(3) 0.73114(16) 0.41825(17) 0.0184(3) Uani 1 1 d . . . . .
N1 N 0.5995(3) 0.75564(17) 0.38156(16) 0.0086(3) Uani 1 1 d . . . . .
F1 F -0.0331(3) 0.57517(17) 0.30981(19) 0.0348(5) Uani 1 1 d . . . . .
F2 F 0.2594(3) 0.49844(19) 0.23699(15) 0.0316(4) Uani 1 1 d . . . . .
O4 O 0.1175(3) 0.79741(17) 0.71995(17) 0.0205(4) Uani 1 1 d . . . . .
C1 C 0.5975(3) 0.81532(19) 0.59903(19) 0.0091(4) Uani 1 1 d . . . . .
C4 C 0.7682(3) 1.0111(2) 0.6623(2) 0.0111(4) Uani 1 1 d . . . . .
H4 H 0.822865 1.078554 0.685980 0.013 Uiso 1 1 calc R U . . .
O1 O 0.7974(3) 1.0214(2) 0.89104(17) 0.0248(4) Uani 1 1 d . . . . .
C6 C 0.6840(3) 0.89249(19) 0.51225(19) 0.0087(4) Uani 1 1 d . . . . .
F6 F 0.1930(4) 0.53791(19) 0.89209(18) 0.0508(7) Uani 1 1 d . . . . .
C5 C 0.7651(3) 0.9923(2) 0.54470(19) 0.0101(4) Uani 1 1 d . . . . .
H5 H 0.818026 1.047204 0.486677 0.012 Uiso 1 1 calc R U . . .
O2 O 0.6157(3) 0.87974(19) 0.94084(17) 0.0259(4) Uani 1 1 d . . . . .
C2 C 0.6010(3) 0.8317(2) 0.71642(19) 0.0109(4) Uani 1 1 d . . . . .
H2 H 0.545204 0.778763 0.775322 0.013 Uiso 1 1 calc R U . . .
C8 C 0.7688(3) 0.9150(2) 0.2898(2) 0.0119(4) Uani 1 1 d . . . . .
H8 H 0.828279 0.986550 0.295700 0.014 Uiso 1 1 calc R U . . .
C3 C 0.6898(3) 0.9290(2) 0.74412(19) 0.0113(4) Uani 1 1 d . . . . .
N2 N 0.7017(3) 0.9449(2) 0.86802(18) 0.0160(4) Uani 1 1 d . . . . .
C11 C 0.5985(3) 0.7063(2) 0.27547(19) 0.0112(4) Uani 1 1 d . . . . .
H11 H 0.540944 0.633533 0.271222 0.013 Uiso 1 1 calc R U . . .
C12 C 0.1967(3) 0.6209(2) 0.4126(2) 0.0115(4) Uani 1 1 d . . . . .
C7 C 0.6853(3) 0.85758(19) 0.39084(19) 0.0089(4) Uani 1 1 d . . . . .
C13 C 0.1289(3) 0.5275(2) 0.3375(2) 0.0162(4) Uani 1 1 d . . . . .
C9 C 0.7649(3) 0.8671(2) 0.1799(2) 0.0144(4) Uani 1 1 d . . . . .
H9 H 0.819361 0.906582 0.110037 0.017 Uiso 1 1 calc R U . . .
C10 C 0.6803(3) 0.7606(2) 0.1731(2) 0.0145(4) Uani 1 1 d . . . . .
H10 H 0.679042 0.725669 0.098520 0.017 Uiso 1 1 calc R U . . .
C14 C 0.2014(3) 0.7021(2) 0.7509(2) 0.0130(4) Uani 1 1 d . . . . .
F4 F -0.0576(3) 0.6652(3) 0.9010(2) 0.0704(9) Uani 1 1 d . . . . .
F5 F 0.1695(6) 0.7276(3) 0.9533(2) 0.0779(11) Uani 1 1 d . . . . .
C15 C 0.1291(4) 0.6557(3) 0.8764(2) 0.0219(5) Uani 1 1 d . . . . .

loop_
_atom_site_aniso_label
_atom_site_aniso_U_11
_atom_site_aniso_U_22
_atom_site_aniso_U_33
_atom_site_aniso_U_23
_atom_site_aniso_U_13
_atom_site_aniso_U_12
Au1 0.00789(4) 0.00601(4) 0.00594(4) 0.00064(2) -0.00101(3) -0.00127(2)
O5 0.0121(7) 0.0092(7) 0.0142(7) 0.0001(6) -0.0055(6) -0.0022(5)
F3 0.0245(8) 0.0137(7) 0.0376(9) -0.0022(6) -0.0107(7) -0.0064(6)
O3 0.0141(7) 0.0110(7) 0.0084(7) 0.0029(6) 0.0011(6) -0.0021(6)
O6 0.0200(8) 0.0108(7) 0.0257(9) 0.0029(7) -0.0088(7) -0.0014(6)
N1 0.0097(8) 0.0095(8) 0.0062(8) 0.0010(6) -0.0010(6) -0.0011(6)
F1 0.0277(9) 0.0272(9) 0.0583(13) -0.0065(8) -0.0331(9) 0.0035(7)
F2 0.0324(9) 0.0449(11) 0.0177(8) -0.0113(7) -0.0030(7) -0.0105(8)
O4 0.0184(9) 0.0154(8) 0.0236(9) 0.0021(7) 0.0008(7) 0.0013(7)
C1 0.0103(9) 0.0077(8) 0.0098(9) 0.0003(7) -0.0027(7) -0.0019(7)
C4 0.0107(9) 0.0100(9) 0.0138(10) -0.0003(7) -0.0054(8) -0.0012(7)
O1 0.0322(11) 0.0307(10) 0.0173(9) -0.0038(8) -0.0105(8) -0.0148(8)
C6 0.0076(8) 0.0097(9) 0.0084(9) 0.0003(7) -0.0020(7) 0.0004(7)
F6 0.0814(17) 0.0258(10) 0.0243(10) 0.0135(8) 0.0202(10) 0.0082(10)
C5 0.0086(9) 0.0100(9) 0.0118(9) 0.0022(7) -0.0020(7) -0.0022(7)
O2 0.0459(13) 0.0251(10) 0.0112(8) 0.0048(7) -0.0098(8) -0.0142(9)
C2 0.0125(9) 0.0115(9) 0.0083(9) 0.0009(7) -0.0024(7) -0.0011(7)
C8 0.0120(9) 0.0130(9) 0.0108(10) 0.0033(8) -0.0026(8) -0.0029(7)
C3 0.0130(9) 0.0132(9) 0.0080(9) -0.0007(7) -0.0047(7) 0.0001(7)
N2 0.0224(10) 0.0161(9) 0.0120(9) -0.0009(7) -0.0086(8) -0.0031(8)
C11 0.0127(9) 0.0115(9) 0.0093(9) -0.0014(7) -0.0028(7) -0.0013(7)
C12 0.0100(9) 0.0125(9) 0.0125(10) 0.0023(8) -0.0022(8) -0.0037(7)
C7 0.0091(9) 0.0088(8) 0.0082(9) 0.0006(7) -0.0018(7) 0.0001(7)
C13 0.0132(10) 0.0156(10) 0.0219(12) -0.0026(9) -0.0090(9) -0.0011(8)
C9 0.0172(10) 0.0175(10) 0.0084(9) 0.0041(8) -0.0017(8) -0.0044(8)
C10 0.0180(11) 0.0164(10) 0.0084(9) -0.0006(8) -0.0024(8) -0.0017(8)
C14 0.0144(10) 0.0127(9) 0.0109(10) -0.0015(8) 0.0014(8) -0.0055(8)
F4 0.0328(12) 0.113(2) 0.0495(15) 0.0353(16) 0.0186(11) -0.0060(14)
F5 0.167(3) 0.0660(17) 0.0185(10) 0.0020(10) -0.0236(15) -0.068(2)
C15 0.0286(13) 0.0194(11) 0.0130(11) -0.0016(9) 0.0059(10) -0.0049(10)

loop_
_atom_type_symbol
_atom_type_description
_atom_type_scat_dispersion_real
_atom_type_scat_dispersion_imag
_atom_type_scat_source
C C 0.0033 0.0016 'International Tables Vol C Tables 4.2.6.8 and 6.1.1.4'
H H 0.0000 0.0000 'International Tables Vol C Tables 4.2.6.8 and 6.1.1.4'
Au Au -2.0133 8.8022 'International Tables Vol C Tables 4.2.6.8 and 6.1.1.4'
F F 0.0171 0.0103 'International Tables Vol C Tables 4.2.6.8 and 6.1.1.4'
N N 0.0061 0.0033 'International Tables Vol C Tables 4.2.6.8 and 6.1.1.4'
O O 0.0106 0.0060 'International Tables Vol C Tables 4.2.6.8 and 6.1.1.4'

loop_
_geom_angle_atom_site_label_1
_geom_angle_atom_site_label_2
_geom_angle_atom_site_label_3
_geom_angle
_geom_angle_site_symmetry_1
_geom_angle_site_symmetry_3
_geom_angle_publ_flag
O3 Au1 O5 89.37(7) . . ?
N1 Au1 O5 95.05(7) . . ?
N1 Au1 O3 175.35(7) . . ?
C1 Au1 O5 176.23(7) . . ?
C1 Au1 O3 94.01(8) . . ?
C1 Au1 N1 81.62(8) . . ?
C12 O5 Au1 114.39(14) . . ?
C14 O3 Au1 114.95(14) . . ?
C11 N1 Au1 123.34(15) . . ?
C11 N1 C7 121.29(19) . . ?
C7 N1 Au1 115.32(14) . . ?
C6 C1 Au1 113.09(15) . . ?
C2 C1 Au1 125.83(17) . . ?
C2 C1 C6 121.1(2) . . ?
C5 C4 H4 120.8 . . ?
C3 C4 H4 120.8 . . ?
C3 C4 C5 118.4(2) . . ?
C1 C6 C7 115.37(19) . . ?
C5 C6 C1 120.00(19) . . ?
C5 C6 C7 124.6(2) . . ?
C4 C5 C6 119.7(2) . . ?
C4 C5 H5 120.2 . . ?
C6 C5 H5 120.2 . . ?
C1 C2 H2 121.5 . . ?
C1 C2 C3 116.9(2) . . ?
C3 C2 H2 121.5 . . ?
C7 C8 H8 120.2 . . ?
C7 C8 C9 119.5(2) . . ?
C9 C8 H8 120.2 . . ?
C4 C3 C2 123.8(2) . . ?
C4 C3 N2 118.4(2) . . ?
C2 C3 N2 117.8(2) . . ?
O1 N2 C3 118.2(2) . . ?
O2 N2 O1 124.4(2) . . ?
O2 N2 C3 117.4(2) . . ?
N1 C11 H11 119.8 . . ?
N1 C11 C10 120.5(2) . . ?
C10 C11 H11 119.8 . . ?
O5 C12 C13 111.56(19) . . ?
O6 C12 O5 128.8(2) . . ?
O6 C12 C13 119.6(2) . . ?
N1 C7 C6 113.69(18) . . ?
N1 C7 C8 119.87(19) . . ?
C8 C7 C6 126.4(2) . . ?
F3 C13 F2 107.0(2) . . ?
F3 C13 C12 112.8(2) . . ?
F1 C13 F3 107.2(2) . . ?
F1 C13 F2 108.0(2) . . ?
F1 C13 C12 112.16(19) . . ?
F2 C13 C12 109.4(2) . . ?
C8 C9 H9 120.4 . . ?
C8 C9 C10 119.3(2) . . ?
C10 C9 H9 120.4 . . ?
C11 C10 C9 119.5(2) . . ?
C11 C10 H10 120.2 . . ?
C9 C10 H10 120.2 . . ?
O3 C14 C15 112.0(2) . . ?
O4 C14 O3 129.2(2) . . ?
O4 C14 C15 118.7(2) . . ?
F6 C15 C14 114.5(2) . . ?
F6 C15 F4 105.8(3) . . ?
F4 C15 C14 110.3(2) . . ?
F5 C15 F6 110.0(3) . . ?
F5 C15 C14 109.6(2) . . ?
F5 C15 F4 106.3(3) . . ?

loop_
_geom_bond_atom_site_label_1
_geom_bond_atom_site_label_2
_geom_bond_distance
_geom_bond_site_symmetry_2
_geom_bond_publ_flag
Au1 O5 2.0984(16) . ?
Au1 O3 2.0097(16) . ?
Au1 N1 2.0047(18) . ?
Au1 C1 1.988(2) . ?
O5 C12 1.291(3) . ?
F3 C13 1.336(3) . ?
O3 C14 1.293(3) . ?
O6 C12 1.210(3) . ?
N1 C11 1.348(3) . ?
N1 C7 1.360(3) . ?
F1 C13 1.325(3) . ?
F2 C13 1.338(3) . ?
O4 C14 1.207(3) . ?
C1 C6 1.405(3) . ?
C1 C2 1.384(3) . ?
C4 H4 0.9500 . ?
C4 C5 1.390(3) . ?
C4 C3 1.384(3) . ?
O1 N2 1.227(3) . ?
C6 C5 1.396(3) . ?
C6 C7 1.461(3) . ?
F6 C15 1.306(3) . ?
C5 H5 0.9500 . ?
O2 N2 1.223(3) . ?
C2 H2 0.9500 . ?
C2 C3 1.388(3) . ?
C8 H8 0.9500 . ?
C8 C7 1.388(3) . ?
C8 C9 1.388(3) . ?
C3 N2 1.476(3) . ?
C11 H11 0.9500 . ?
C11 C10 1.378(3) . ?
C12 C13 1.541(3) . ?
C9 H9 0.9500 . ?
C9 C10 1.394(3) . ?
C10 H10 0.9500 . ?
C14 C15 1.545(3) . ?
F4 C15 1.322(4) . ?
F5 C15 1.296(3) . ?

loop_
_geom_torsion_atom_site_label_1
_geom_torsion_atom_site_label_2
_geom_torsion_atom_site_label_3
_geom_torsion_atom_site_label_4
_geom_torsion
_geom_torsion_site_symmetry_1
_geom_torsion_site_symmetry_2
_geom_torsion_site_symmetry_3
_geom_torsion_site_symmetry_4
_geom_torsion_publ_flag
Au1 O5 C12 O6 -7.0(3) . . . . ?
Au1 O5 C12 C13 169.22(15) . . . . ?
Au1 O3 C14 O4 1.7(3) . . . . ?
Au1 O3 C14 C15 -175.76(15) . . . . ?
Au1 N1 C11 C10 175.70(16) . . . . ?
Au1 N1 C7 C6 6.3(2) . . . . ?
Au1 N1 C7 C8 -175.76(16) . . . . ?
Au1 C1 C6 C5 174.18(16) . . . . ?
Au1 C1 C6 C7 -7.4(2) . . . . ?
Au1 C1 C2 C3 -176.47(16) . . . . ?
O5 C12 C13 F3 46.6(3) . . . . ?
O5 C12 C13 F1 167.8(2) . . . . ?
O5 C12 C13 F2 -72.4(3) . . . . ?
O3 C14 C15 F6 -19.7(3) . . . . ?
O3 C14 C15 F4 -138.9(3) . . . . ?
O3 C14 C15 F5 104.4(3) . . . . ?
O6 C12 C13 F3 -136.8(2) . . . . ?
O6 C12 C13 F1 -15.6(3) . . . . ?
O6 C12 C13 F2 104.2(3) . . . . ?
N1 C11 C10 C9 0.2(3) . . . . ?
O4 C14 C15 F6 162.5(3) . . . . ?
O4 C14 C15 F4 43.4(3) . . . . ?
O4 C14 C15 F5 -73.4(4) . . . . ?
C1 C6 C5 C4 3.2(3) . . . . ?
C1 C6 C7 N1 0.8(3) . . . . ?
C1 C6 C7 C8 -177.0(2) . . . . ?
C1 C2 C3 C4 2.0(3) . . . . ?
C1 C2 C3 N2 -177.63(19) . . . . ?
C4 C3 N2 O1 -7.4(3) . . . . ?
C4 C3 N2 O2 173.0(2) . . . . ?
C6 C1 C2 C3 1.3(3) . . . . ?
C5 C4 C3 C2 -2.7(3) . . . . ?
C5 C4 C3 N2 176.93(19) . . . . ?
C5 C6 C7 N1 179.06(19) . . . . ?
C5 C6 C7 C8 1.3(3) . . . . ?
C2 C1 C6 C5 -3.9(3) . . . . ?
C2 C1 C6 C7 174.49(19) . . . . ?
C2 C3 N2 O1 172.2(2) . . . . ?
C2 C3 N2 O2 -7.3(3) . . . . ?
C8 C9 C10 C11 1.4(3) . . . . ?
C3 C4 C5 C6 0.0(3) . . . . ?
C11 N1 C7 C6 -175.90(18) . . . . ?
C11 N1 C7 C8 2.0(3) . . . . ?
C7 N1 C11 C10 -1.9(3) . . . . ?
C7 C6 C5 C4 -175.1(2) . . . . ?
C7 C8 C9 C10 -1.3(3) . . . . ?
C9 C8 C7 N1 -0.4(3) . . . . ?
C9 C8 C7 C6 177.2(2) . . . . ?
